data_4322928
loop_
_publ_author_name
'Allan J. Canty'
'Hong Jin'
'Brian W. Skelton'
'Allan H. White'

_publ_contact_author
;
     A.J.Canty
     University of Tasmania
     Chemistry Department
     P.O. Box 252C
     Hobart
     Tasmania, Tasmania
;
_publ_contact_author_email Allan.Canty@utas.edu.au
_publ_contact_author_fax 036_2262_858
_publ_contact_author_phone 036_2262_162
_publ_section_title
;
 Oxidation of Complexes by (O2CPh)2 and (ER)2 (E = S, Se), Including
 Structures of Pd(CH2CH2CH2CH2)(SePh)2(bpy) (bpy = 2,2'-Bipyridine) and
 MMe2(SePh)2(L2) (M = Pd, Pt; L2= bpy, 1,10-Phenanthroline) and C...O and
 C...E Bond Formation at Palladium(IV)
;
_journal_name_full 'Inorganic Chemistry'
_journal_page_first 3975
_journal_page_last 3981
_journal_paper_doi 10.1021/ic9715005
_journal_volume 37
_journal_year 1998
_chemical_formula_sum 'C26 H26 N2 Pd Se2'
_chemical_formula_weight 630.85
_space_group_IT_number 33
_symmetry_cell_setting orthorhombic
_symmetry_space_group_name_Hall 'P 2c -2n'
_symmetry_space_group_name_H-M 'P n a 21'
_audit_creation_date 97-10-14
_audit_creation_method from_xtal_archive_file_using_CIFIO
_cell_angle_alpha 90.00000
_cell_angle_beta 90.00000
_cell_angle_gamma 90.00000
_cell_formula_units_Z 4
_cell_length_a 14.271(6)
_cell_length_b 13.832(8)
_cell_length_c 12.065(9)
_cell_measurement_temperature 293
_cell_volume 2382(2)
_computing_data_reduction xtal
_computing_molecular_graphics xtal
_computing_publication_material xtal_BONDLA_CIFIO
_computing_structure_refinement xtal_CRYLSQ
_computing_structure_solution xtal
_diffrn_ambient_temperature 293
_diffrn_measurement_device CAD4
_diffrn_radiation_type xray_tube
_diffrn_reflns_av_R_equivalents .067
_diffrn_reflns_av_sigmaI/netI .048
_diffrn_reflns_limit_h_max 13
_diffrn_reflns_limit_h_min -16
_diffrn_reflns_limit_k_max 0
_diffrn_reflns_limit_k_min -16
_diffrn_reflns_limit_l_max 14
_diffrn_reflns_limit_l_min -14
_diffrn_reflns_number 8445
_diffrn_reflns_reduction_process equatorial_monochr_Lp
_diffrn_reflns_theta_max 24.98
_diffrn_reflns_theta_min 2.05
_exptl_crystal_density_diffrn 1.759
_exptl_crystal_F_000 1240
_refine_diff_density_max .821
_refine_diff_density_min -.394
_refine_ls_abs_structure_details none
_refine_ls_abs_structure_Flack 0
_refine_ls_extinction_coef .00000
_refine_ls_extinction_method none
_refine_ls_goodness_of_fit_all 1.084
_refine_ls_goodness_of_fit_obs 1.113
_refine_ls_matrix_type full
_refine_ls_number_constraints 0
_refine_ls_number_parameters 277
_refine_ls_number_reflns 1867
_refine_ls_number_restraints 0
_refine_ls_R_factor_all .045
_refine_ls_R_factor_obs .035
_refine_ls_shift/esd_max .09
_refine_ls_shift/esd_mean .007
_refine_ls_structure_factor_coef F
_refine_ls_weighting_scheme calc
_refine_ls_wR_factor_all .044
_refine_ls_wR_factor_obs .041
_reflns_d_resolution_high .842
_reflns_d_resolution_low 9.932
_reflns_limit_h_max 16
_reflns_limit_h_min 0
_reflns_limit_k_max 16
_reflns_limit_k_min 0
_reflns_limit_l_max 14
_reflns_limit_l_min 0
_reflns_number_observed 1876
_reflns_number_total 2202
_reflns_observed_criterion refl_observed_if_F____>_.000_sigma(F___)
_cod_data_source_file ic9715005_6.cif
_cod_data_source_block acsepd
_cod_original_sg_symbol_Hall p_2c_-2n
_cod_original_formula_sum 'C26 H26 Pd1 Se2 N2'
_cod_database_code 4322928

loop_
_symmetry_equiv_pos_as_xyz
+x,+y,+z
-x,-y,1/2+z
1/2-x,1/2+y,1/2+z
1/2+x,1/2-y,+z

loop_
_atom_site_aniso_label
_atom_site_aniso_U_11
_atom_site_aniso_U_22
_atom_site_aniso_U_33
_atom_site_aniso_U_12
_atom_site_aniso_U_13
_atom_site_aniso_U_23
Pd .0325(3) .0423(3) .0455(3) .0003(2) .0018(3) -.0072(4)
Se1 .0516(5) .0463(4) .0744(7) -.0037(3) -.0070(5) .0080(5)
Se1' .0407(4) .0602(6) .1468(13) -.0125(4) .0148(8) -.0202(9)
C1 .053(7) .055(6) .063(6) .020(5) .009(5) -.008(5)
C1' .065(9) .089(10) .059(7) .010(7) -.023(6) -.008(6)
N1 .037(5) .039(4) .056(5) -.008(4) -.003(4) .003(4)
C2 .057(7) .061(7) .060(7) -.010(5) -.002(5) .005(5)
C3 .096(9) .073(8) .054(7) -.012(7) -.004(6) .014(6)
C4 .076(9) .074(9) .098(10) .007(7) -.020(7) .024(8)
C5 .048(6) .060(7) .099(10) .004(5) -.011(6) .010(7)
C6 .032(5) .028(5) .073(7) .000(4) -.013(5) .009(4)
N1' .042(5) .048(5) .050(5) .005(4) .002(4) -.005(4)
C2' .055(7) .071(7) .053(6) .001(5) .002(5) -.012(5)
C3' .055(6) .077(8) .063(6) -.012(6) .020(5) -.021(6)
C4' .070(8) .083(10) .086(9) -.001(7) .031(7) -.035(7)
C5' .037(6) .056(7) .098(9) .010(5) .013(5) -.010(6)
C6' .054(7) .035(5) .081(8) -.008(6) -.012(6) -.003(5)
C11 .042(4) .043(4) .063(7) -.009(3) -.002(5) .004(5)
C12 .055(6) .063(7) .083(8) -.014(5) -.006(5) -.007(6)
C13 .052(6) .072(7) .114(12) .000(5) .018(7) -.013(8)
C14 .051(7) .082(8) .105(11) -.000(6) -.001(7) .010(8)
C15 .080(8) .078(8) .080(8) -.006(6) -.028(7) .007(6)
C16 .048(5) .061(6) .061(6) -.005(5) -.006(5) .001(5)
C11' .048(4) .054(5) .071(8) -.018(4) .008(5) -.009(5)
C12' .112(11) .067(8) .067(8) -.038(8) .029(7) -.007(7)
C13' .105(11) .084(9) .090(10) -.034(9) -.038(8) .028(8)
C14' .085(9) .054(7) .117(13) -.001(6) -.008(9) .008(8)
C15' .082(9) .071(9) .100(11) -.003(7) .022(8) -.020(8)
C16' .069(7) .049(6) .077(8) -.005(6) -.000(6) -.012(6)

loop_
_atom_site_label
_atom_site_fract_x
_atom_site_fract_y
_atom_site_fract_z
_atom_site_U_iso_or_equiv
_atom_site_thermal_displace_type
_atom_site_calc_flag
_atom_site_calc_attached_atom
Pd .12090(3) .51596(4) .25000 .0401(3) Uani ? ?
Se1 .22005(6) .66340(6) .22356(11) .0574(5) Uani ? ?
Se1' .00708(6) .37846(7) .26233(18) .0825(8) Uani ? ?
C1 .0369(8) .5897(9) .3627(9) .057(7) Uani ? ?
C2a -.0522(15) .6218(17) .291(2) .049(5) Uiso ? ?
C2a' -.0212(15) .6597(17) .1871(16) .048(5) Uiso ? ?
C1' .0336(9) .5789(11) .1364(10) .071(9) Uani ? ?
C2b -.0117(17) .665(2) .316(2) .066(6) Uiso ? ?
C2b' -.053(2) .618(2) .215(3) .080(7) Uiso ? ?
N1 .2180(6) .4462(6) .3650(7) .044(5) Uani ? ?
C2 .2141(9) .4512(8) .4738(10) .059(7) Uani ? ?
C3 .2783(10) .4057(9) .5443(10) .074(8) Uani ? ?
C4 .3474(9) .3501(11) .4933(13) .083(9) Uani ? ?
C5 .3530(8) .3436(11) .3813(12) .069(8) Uani ? ?
C6 .2834(7) .3916(6) .3151(9) .044(5) Uani ? ?
N1' .2140(7) .4324(6) .1433(7) .047(5) Uani ? ?
C2' .2065(9) .4256(9) .0332(9) .060(7) Uani ? ?
C3' .2655(8) .3701(9) -.0295(10) .065(7) Uani ? ?
C4' .3339(10) .3203(11) .0202(12) .080(9) Uani ? ?
C5' .3439(8) .3264(10) .1329(11) .064(7) Uani ? ?
C6' .2826(9) .3828(7) .1956(10) .057(7) Uani ? ?
C11 .3419(5) .6189(6) .2689(9) .049(5) Uani ? ?
C12 .4030(7) .5811(8) .1899(10) .067(7) Uani ? ?
C13 .4917(7) .5465(9) .2256(13) .079(8) Uani ? ?
C14 .5144(8) .5487(10) .3343(13) .079(9) Uani ? ?
C15 .4543(9) .5862(9) .4104(11) .079(8) Uani ? ?
C16 .3689(6) .6218(8) .3757(9) .057(6) Uani ? ?
C11' .0885(6) .2673(7) .2768(9) .058(6) Uani ? ?
C12' .1175(10) .2375(10) .3796(11) .082(9) Uani ? ?
C13' .1830(11) .1632(11) .3893(13) .093(10) Uani ? ?
C14' .2148(9) .1188(9) .2954(15) .085(9) Uani ? ?
C15' .1797(10) .1449(10) .1937(13) .084(10) Uani ? ?
C16' .1188(8) .2207(8) .1834(10) .065(7) Uani ? ?
H2 .16270 .48649 .50410 .07500 Uiso ? ?
H3 .27203 .41379 .62656 .08900 Uiso ? ?
H4 .39691 .31938 .53658 .10800 Uiso ? ?
H5 .40346 .30793 .34384 .08200 Uiso ? ?
H2' .15675 .46198 -.00320 .07500 Uiso ? ?
H3' .25857 .37000 -.11000 .08600 Uiso ? ?
H4' .37801 .28024 -.02204 .08500 Uiso ? ?
H5' .39213 .28818 .17006 .08200 Uiso ? ?
H12 .38440 .57912 .11221 .08100 Uiso ? ?
H13 .53761 .52319 .17391 .09700 Uiso ? ?
H14 .57469 .51912 .35976 .09900 Uiso ? ?
H15 .47013 .58797 .48886 .10100 Uiso ? ?
H16 .32499 .64890 .43089 .07200 Uiso ? ?
H12' .08986 .26728 .44675 .09600 Uiso ? ?
H13' .20271 .14112 .46102 .11700 Uiso ? ?
H14' .26262 .06835 .29996 .10500 Uiso ? ?
H15' .19946 .10901 .12844 .10400 Uiso ? ?
H16' .09819 .24281 .11032 .08200 Uiso ? ?
H1A .02058 .55079 .42474 .07700 Uiso ? ?
H1B .06847 .64700 .39070 .07700 Uiso ? ?
H2aA -.09176 .56383 .27157 .06900 Uiso ? ?
H2aB -.09357 .66566 .32543 .06900 Uiso ? ?
H2a'A -.06271 .68620 .13475 .09300 Uiso ? ?
H2a'B .02789 .71362 .19846 .09300 Uiso ? ?
H1'A -.01215 .53184 .11207 .08000 Uiso ? ?
H1'B .06905 .59789 .07241 .08000 Uiso ? ?
H1bA -.00354 .54617 .39894 .07700 Uiso ? ?
H1bB .07707 .61955 .41809 .07700 Uiso ? ?
H2bA -.06748 .68023 .36049 .07000 Uiso ? ?
H2bB .02124 .71899 .30095 .07000 Uiso ? ?
H2b'A -.09176 .57499 .23166 .11000 Uiso ? ?
H2b'B -.07834 .67455 .17465 .11000 Uiso ? ?
H1b'A .00794 .53101 .08577 .08000 Uiso ? ?
H1b'B .06456 .62653 .09312 .08000 Uiso ? ?

loop_
_atom_type_symbol
_atom_type_description
_atom_type_oxidation_number
_atom_type_number_in_cell
_atom_type_scat_dispersion_real
_atom_type_scat_dispersion_imag
_atom_type_scat_source
C ? 0 104 .002 .002 Int_Tables_Vol_IV_Tables_2.2B_and_2.3.1
H ? 0 104 0 0 Int_Tables_Vol_IV_Tables_2.2B_and_2.3.1
Pd ? 0 4 -1.177 1.007 Int_Tables_Vol_IV_Tables_2.2B_and_2.3.1
Se ? 0 8 -.178 2.223 Int_Tables_Vol_IV_Tables_2.2B_and_2.3.1
N ? 0 8 .004 .003 Int_Tables_Vol_IV_Tables_2.2B_and_2.3.1

loop_
_diffrn_attenuator_code
_diffrn_attenuator_scale
? ?

loop_
_geom_angle_atom_site_label_1
_geom_angle_atom_site_label_2
_geom_angle_atom_site_label_3
_geom_angle
_geom_angle_site_symmetry_1
_geom_angle_site_symmetry_2
_geom_angle_site_symmetry_3
_geom_angle_publ_flag
Se1 Pd Se1' 173.07(5) . . . ?
Se1 Pd C1 90.6(3) . . . ?
Se1 Pd C1' 84.9(4) . . . ?
Se1 Pd N1 94.7(2) . . . ?
Se1 Pd N1' 90.7(2) . . . ?
Se1' Pd C1 87.7(3) . . . ?
Se1' Pd C1' 88.2(4) . . . ?
Se1' Pd N1 92.2(2) . . . ?
Se1' Pd N1' 91.6(2) . . . ?
C1 Pd C1' 83.0(5) . . . ?
C1 Pd N1 99.6(4) . . . ?
C1 Pd N1' 175.3(4) . . . ?
C1' Pd N1 177.4(4) . . . ?
C1' Pd N1' 101.6(4) . . . ?
N1 Pd N1' 75.8(3) . . . ?
Pd Se1 C11 102.4(2) . . . ?
Pd Se1' C11' 102.7(3) . . . ?
Pd C1 C2a 104.0(10) . . . ?
Pd C1 C2b 113.3(12) . . . ?
Pd C1 H1A 112.3(9) . . . ?
Pd C1 H1B 111.1(8) . . . ?
Pd C1 H1bA 110.1(9) . . . ?
Pd C1 H1bB 108.5(8) . . . ?
C2a C1 C2b 33.5(14) . . . ?
C2a C1 H1A 112.8(12) . . . ?
C2a C1 H1B 109.2(12) . . . ?
C2a C1 H1bA 86.6(11) . . . ?
C2a C1 H1bB 136.1(13) . . . ?
C2b C1 H1A 128.9(15) . . . ?
C2b C1 H1B 75.9(13) . . . ?
C2b C1 H1bA 111.5(14) . . . ?
C2b C1 H1bB 104.9(15) . . . ?
H1A C1 H1B 107.6(11) . . . ?
H1A C1 H1bA 28.7(3) . . . ?
H1A C1 H1bB 81.1(9) . . . ?
H1B C1 H1bA 130.1(12) . . . ?
H1B C1 H1bB 30.9(4) . . . ?
H1bA C1 H1bB 108.3(11) . . . ?
C1 C2a C2a' 109.3(17) . . . ?
C1 C2a C2b 59(2) . . . ?
C1 C2a C2b' 122(3) . . . ?
C1 C2a H2aA 110.5(18) . . . ?
C1 C2a H2aB 116(2) . . . ?
C1 C2a H2bA 87.4(15) . . . ?
C1 C2a H2b'A 125.9(18) . . . ?
C2a' C2a C2b 81(2) . . . ?
C2a' C2a C2b' 32(2) . . . ?
C2a' C2a H2aA 105(2) . . . ?
C2a' C2a H2aB 110(2) . . . ?
C2a' C2a H2bA 115(2) . . . ?
C2a' C2a H2b'A 78.7(17) . . . ?
C2b C2a C2b' 113(4) . . . ?
C2b C2a H2aA 169(3) . . . ?
C2b C2a H2aB 80(3) . . . ?
C2b C2a H2bA 54(2) . . . ?
C2b C2a H2b'A 160(3) . . . ?
C2b' C2a H2aA 73(3) . . . ?
C2b' C2a H2aB 118(3) . . . ?
C2b' C2a H2bA 138(3) . . . ?
C2b' C2a H2b'A 47(2) . . . ?
H2aA C2a H2aB 105(2) . . . ?
H2aA C2a H2bA 127(2) . . . ?
H2aA C2a H2b'A 26.8(6) . . . ?
H2aB C2a H2bA 30.1(7) . . . ?
H2aB C2a H2b'A 110(2) . . . ?
H2bA C2a H2b'A 139(2) . . . ?
C2a C2a' C1' 104.3(18) . . . ?
C2a C2a' C2b 34.0(14) . . . ?
C2a C2a' C2b' 37(3) . . . ?
C2a C2a' H2a'A 123(2) . . . ?
C2a C2a' H2a'B 110.9(18) . . . ?
C2a C2a' H2b'B 87.0(18) . . . ?
C1' C2a' C2b 113.4(18) . . . ?
C1' C2a' C2b' 86(3) . . . ?
C1' C2a' H2a'A 110.3(18) . . . ?
C1' C2a' H2a'B 103.8(17) . . . ?
C1' C2a' H2b'B 127(2) . . . ?
C2b C2a' C2b' 70(3) . . . ?
C2b C2a' H2a'A 135(2) . . . ?
C2b C2a' H2a'B 77.0(16) . . . ?
C2b C2a' H2b'B 104(2) . . . ?
C2b' C2a' H2a'A 102(3) . . . ?
C2b' C2a' H2a'B 147(4) . . . ?
C2b' C2a' H2b'B 73(3) . . . ?
H2a'A C2a' H2a'B 104(2) . . . ?
H2a'A C2a' H2b'B 35.6(8) . . . ?
H2a'B C2a' H2b'B 120(3) . . . ?
Pd C1' C2a' 111.3(10) . . . ?
Pd C1' C2b' 102.1(14) . . . ?
Pd C1' H1'A 109.1(11) . . . ?
Pd C1' H1'B 109.5(10) . . . ?
Pd C1' H1b'A 111.1(11) . . . ?
Pd C1' H1b'B 112.4(10) . . . ?
C2a' C1' C2b' 29.4(14) . . . ?
C2a' C1' H1'A 105.9(14) . . . ?
C2a' C1' H1'B 113.6(15) . . . ?
C2a' C1' H1b'A 124.6(14) . . . ?
C2a' C1' H1b'B 87.2(13) . . . ?
C2b' C1' H1'A 83.6(14) . . . ?
C2b' C1' H1'B 140.3(17) . . . ?
C2b' C1' H1b'A 107.5(15) . . . ?
C2b' C1' H1b'B 116.1(16) . . . ?
H1'A C1' H1'B 107.2(12) . . . ?
H1'A C1' H1b'A 25.5(4) . . . ?
H1'A C1' H1b'B 127.8(13) . . . ?
H1'B C1' H1b'A 83.1(10) . . . ?
H1'B C1' H1b'B 28.7(4) . . . ?
H1b'A C1' H1b'B 107.6(12) . . . ?
C1 C2b C2a 87(3) . . . ?
C1 C2b C2a' 115(2) . . . ?
C1 C2b C2b' 102(2) . . . ?
C1 C2b H1B 39.7(8) . . . ?
C1 C2b H2aB 118(2) . . . ?
C1 C2b H2bA 110(2) . . . ?
C1 C2b H2bB 117(2) . . . ?
C2a C2b C2a' 65(2) . . . ?
C2a C2b C2b' 34(2) . . . ?
C2a C2b H1B 127(3) . . . ?
C2a C2b H2aB 52(2) . . . ?
C2a C2b H2bA 78(2) . . . ?
C2a C2b H2bB 146(3) . . . ?
C2a' C2b C2b' 30.7(16) . . . ?
C2a' C2b H1B 131.8(19) . . . ?
C2a' C2b H2aB 90.5(17) . . . ?
C2a' C2b H2bA 119(2) . . . ?
C2a' C2b H2bB 83(2) . . . ?
C2b' C2b H1B 137(2) . . . ?
C2b' C2b H2aB 71.8(18) . . . ?
C2b' C2b H2bA 102(2) . . . ?
C2b' C2b H2bB 114(3) . . . ?
H1B C2b H2aB 135(2) . . . ?
H1B C2b H2bA 109(2) . . . ?
H1B C2b H2bB 81.9(17) . . . ?
H2aB C2b H2bA 30.6(7) . . . ?
H2aB C2b H2bB 122(3) . . . ?
H2bA C2b H2bB 111(3) . . . ?
C2a C2b' C2a' 112(4) . . . ?
C2a C2b' C1' 126(3) . . . ?
C2a C2b' C2b 33(2) . . . ?
C2a C2b' H2aA 57(2) . . . ?
C2a C2b' H2a'A 132(3) . . . ?
C2a C2b' H2b'A 80(3) . . . ?
C2a C2b' H2b'B 117(4) . . . ?
C2a' C2b' C1' 64(3) . . . ?
C2a' C2b' C2b 79(3) . . . ?
C2a' C2b' H2aA 169(5) . . . ?
C2a' C2b' H2a'A 42(2) . . . ?
C2a' C2b' H2b'A 168(5) . . . ?
C2a' C2b' H2b'B 55(3) . . . ?
C1' C2b' C2b 108(2) . . . ?
C1' C2b' H2aA 119(2) . . . ?
C1' C2b' H2a'A 84(2) . . . ?
C1' C2b' H2b'A 114(3) . . . ?
C1' C2b' H2b'B 104(3) . . . ?
C2b C2b' H2aA 90(3) . . . ?
C2b C2b' H2a'A 108(2) . . . ?
C2b C2b' H2b'A 112(4) . . . ?
C2b C2b' H2b'B 101(3) . . . ?
H2aA C2b' H2a'A 146(3) . . . ?
H2aA C2b' H2b'A 23.2(11) . . . ?
H2aA C2b' H2b'B 129(3) . . . ?
H2a'A C2b' H2b'A 127(3) . . . ?
H2a'A C2b' H2b'B 20.4(9) . . . ?
H2b'A C2b' H2b'B 116(3) . . . ?
Pd N1 C2 125.7(7) . . . ?
Pd N1 C6 113.9(6) . . . ?
C2 N1 C6 120.4(9) . . . ?
N1 C2 C3 123.7(11) . . . ?
N1 C2 H2 116.2(11) . . . ?
C3 C2 H2 120.1(12) . . . ?
C2 C3 C4 116.3(11) . . . ?
C2 C3 H3 119.5(13) . . . ?
C4 C3 H3 124.2(13) . . . ?
C3 C4 C5 121.2(13) . . . ?
C3 C4 H4 121.1(15) . . . ?
C5 C4 H4 117.4(13) . . . ?
C4 C5 C6 118.8(12) . . . ?
C4 C5 H5 122.3(13) . . . ?
C6 C5 H5 118.8(13) . . . ?
N1 C6 C5 119.4(10) . . . ?
N1 C6 C6' 119.3(9) . . . ?
C5 C6 C6' 121.4(10) . . . ?
Pd N1' C2' 125.1(8) . . . ?
Pd N1' C6' 115.8(7) . . . ?
C2' N1' C6' 119.1(9) . . . ?
N1' C2' C3' 122.7(11) . . . ?
N1' C2' H2' 118.0(11) . . . ?
C3' C2' H2' 119.3(11) . . . ?
C2' C3' C4' 119.4(12) . . . ?
C2' C3' H3' 119.3(12) . . . ?
C4' C3' H3' 121.3(12) . . . ?
C3' C4' C5' 119.3(13) . . . ?
C3' C4' H4' 121.8(14) . . . ?
C5' C4' H4' 118.9(13) . . . ?
C4' C5' C6' 120.5(12) . . . ?
C4' C5' H5' 119.7(13) . . . ?
C6' C5' H5' 119.7(13) . . . ?
C6 C6' N1' 115.3(9) . . . ?
C6 C6' C5' 125.7(11) . . . ?
N1' C6' C5' 119.0(11) . . . ?
Se1 C11 C12 119.4(8) . . . ?
Se1 C11 C16 121.4(7) . . . ?
C12 C11 C16 119.1(8) . . . ?
C11 C12 C13 118.5(11) . . . ?
C11 C12 H12 119.9(10) . . . ?
C13 C12 H12 121.6(11) . . . ?
C12 C13 C14 120.1(12) . . . ?
C12 C13 H13 121.7(14) . . . ?
C14 C13 H13 118.2(11) . . . ?
C13 C14 C15 120.8(12) . . . ?
C13 C14 H14 119.7(13) . . . ?
C15 C14 H14 119.5(15) . . . ?
C14 C15 C16 119.3(12) . . . ?
C14 C15 H15 121.2(13) . . . ?
C16 C15 H15 119.5(12) . . . ?
C11 C16 C15 122.2(10) . . . ?
C11 C16 H16 118.4(9) . . . ?
C15 C16 H16 119.4(10) . . . ?
Se1' C11' C12' 120.1(9) . . . ?
Se1' C11' C16' 119.3(8) . . . ?
C12' C11' C16' 120.5(10) . . . ?
C11' C12' C13' 120.0(12) . . . ?
C11' C12' H12' 119.6(13) . . . ?
C13' C12' H12' 120.3(13) . . . ?
C12' C13' C14' 119.0(14) . . . ?
C12' C13' H13' 120.4(15) . . . ?
C14' C13' H13' 120.5(15) . . . ?
C13' C14' C15' 120.1(13) . . . ?
C13' C14' H14' 120.4(17) . . . ?
C15' C14' H14' 119.5(16) . . . ?
C14' C15' C16' 120.9(13) . . . ?
C14' C15' H15' 118.9(13) . . . ?
C16' C15' H15' 120.2(14) . . . ?
C11' C16' C15' 119.2(12) . . . ?
C11' C16' H16' 120.0(11) . . . ?
C15' C16' H16' 120.8(12) . . . ?
C1 H1A H1bA 74.6(7) . . . ?
C1 H1B C2b 64.4(13) . . . ?
C1 H1B H1bB 74.5(7) . . . ?
C2b H1B H1bB 134.1(10) . . . ?
C2a H2aA C2b' 50(2) . . . ?
C2a H2aA H2b'A 88.9(14) . . . ?
C2b' H2aA H2b'A 40.5(18) . . . ?
C2a H2aB C2b 47.8(19) . . . ?
C2a H2aB H2bA 97.9(14) . . . ?
C2b H2aB H2bA 56.7(12) . . . ?
C2a' H2a'A C2b' 35.7(19) . . . ?
C2a' H2a'A H2b'B 63.7(13) . . . ?
C2b' H2a'A H2b'B 38.6(14) . . . ?
C1' H1'A H1b'A 77.9(7) . . . ?
C1' H1'B H1b'B 74.5(9) . . . ?
C1 H1bA H1A 76.7(7) . . . ?
C1 H1bB H1B 74.6(7) . . . ?
C2a H2bA C2b 47.1(19) . . . ?
C2a H2bA H2aB 52.1(11) . . . ?
C2b H2bA H2aB 92.7(15) . . . ?
C2a H2b'A C2b' 54(3) . . . ?
C2a H2b'A H2aA 64.3(12) . . . ?
C2b' H2b'A H2aA 116(3) . . . ?
C2a' H2b'B C2b' 52(2) . . . ?
C2a' H2b'B H2a'A 80.7(14) . . . ?
C2b' H2b'B H2a'A 121(2) . . . ?
C1' H1b'A H1'A 76.6(8) . . . ?
C1' H1b'B H1'B 76.9(8) . . . ?

loop_
_geom_bond_atom_site_label_1
_geom_bond_atom_site_label_2
_geom_bond_distance
_geom_bond_site_symmetry_1
_geom_bond_site_symmetry_2
_geom_bond_publ_flag
Pd Se1 2.5026(14) . . ?
Pd Se1' 2.5056(14) . . ?
Pd C1 2.080(11) . . ?
Pd C1' 2.047(13) . . ?
Pd N1 2.185(8) . . ?
Pd N1' 2.181(8) . . ?
Se1 C11 1.923(8) . . ?
Se1' C11' 1.935(9) . . ?
C1 C2a 1.60(3) . . ?
C1 C2b 1.37(3) . . ?
C1 H1A .950(11) . . ?
C1 H1B .972(12) . . ?
C1 H1bA .941(12) . . ?
C1 H1bB .972(11) . . ?
C2a C2a' 1.43(3) . . ?
C2a C2b .88(3) . . ?
C2a C2b' .92(5) . . ?
C2a H2aA 1.01(2) . . ?
C2a H2aB .94(2) . . ?
C2a H2bA 1.18(2) . . ?
C2a H2b'A 1.12(2) . . ?
C2a' C1' 1.49(3) . . ?
C2a' C2b 1.56(3) . . ?
C2a' C2b' .81(4) . . ?
C2a' H2a'A .94(2) . . ?
C2a' H2a'B 1.03(2) . . ?
C2a' H2b'B .85(2) . . ?
C1' C2b' 1.65(4) . . ?
C1' H1'A .968(14) . . ?
C1' H1'B .960(13) . . ?
C1' H1b'A .973(14) . . ?
C1' H1b'B .949(14) . . ?
C2b C2b' 1.50(4) . . ?
C2b H1B 1.48(2) . . ?
C2b H2aB 1.17(2) . . ?
C2b H2bA .98(2) . . ?
C2b H2bB .90(3) . . ?
C2b' H2aA 1.15(3) . . ?
C2b' H2a'A 1.36(3) . . ?
C2b' H2b'A .83(3) . . ?
C2b' H2b'B .99(3) . . ?
N1 C2 1.317(14) . . ?
N1 C6 1.343(13) . . ?
C2 C3 1.399(18) . . ?
C2 H2 .954(12) . . ?
C3 C4 1.39(2) . . ?
C3 H3 1.003(12) . . ?
C4 C5 1.36(2) . . ?
C4 H4 .976(14) . . ?
C5 C6 1.438(16) . . ?
C5 H5 .983(13) . . ?
C6 C6' 1.447(16) . . ?
N1' C2' 1.336(13) . . ?
N1' C6' 1.352(14) . . ?
C2' C3' 1.367(17) . . ?
C2' H2' .975(12) . . ?
C3' C4' 1.337(19) . . ?
C3' H3' .976(12) . . ?
C4' C5' 1.37(2) . . ?
C4' H4' .981(14) . . ?
C5' C6' 1.395(17) . . ?
C5' H5' .977(13) . . ?
C11 C12 1.393(14) . . ?
C11 C16 1.346(15) . . ?
C12 C13 1.420(15) . . ?
C12 H12 .975(12) . . ?
C13 C14 1.35(2) . . ?
C13 H13 .961(13) . . ?
C14 C15 1.360(19) . . ?
C14 H14 1.001(12) . . ?
C15 C16 1.379(16) . . ?
C15 H15 .974(13) . . ?
C16 H16 .988(10) . . ?
C11' C12' 1.371(17) . . ?
C11' C16' 1.367(16) . . ?
C12' C13' 1.39(2) . . ?
C12' H12' .991(13) . . ?
C13' C14' 1.37(2) . . ?
C13' H13' .959(16) . . ?
C14' C15' 1.37(2) . . ?
C14' H14' .977(13) . . ?
C15' C16' 1.368(18) . . ?
C15' H15' .973(15) . . ?
C16' H16' .979(12) . . ?
H1A H1bA .46847(19) . . ?
H1B H1bB .5181(2) . . ?
H2aA H2b'A .5057(3) . . ?
H2aB H2bA .5985(2) . . ?
H2a'A H2b'B .5545(3) . . ?
H1'A H1b'A .4278(2) . . ?
H1'B H1b'B .4727(2) . . ?

loop_
_geom_contact_atom_site_label_1
_geom_contact_atom_site_label_2
_geom_contact_distance
_geom_contact_site_symmetry_1
_geom_contact_site_symmetry_2
_geom_contact_publ_flag
Pd C2a 2.91(2) . . ?
Pd C2a' 2.94(2) . . ?
Pd C2b 2.91(3) . . ?
Pd C2b' 2.89(3) . . ?
Pd C2 3.141(12) . . ?
Pd C6 2.992(10) . . ?
Pd C2' 3.146(11) . . ?
Pd C6' 3.025(11) . . ?
Pd C11 3.468(8) . . ?
Pd C11' 3.486(9) . . ?
Pd H2 3.150(2) . . ?
Pd H2' 3.186(2) . . ?
Pd H1A 2.5935(14) . . ?
Pd H1B 2.5936(12) . . ?
Pd H2aA 3.1172(13) . . ?
Pd H2a'B 3.1022(15) . . ?
Pd H1'A 2.5343(11) . . ?
Pd H1'B 2.5343(14) . . ?
Pd H1bA 2.5608(11) . . ?
Pd H1bB 2.5607(13) . . ?
Pd H2bB 3.2074(15) . . ?
Pd H2b'A 3.1506(13) . . ?
Pd H1b'A 2.5628(13) . . ?
Pd H1b'B 2.5628(12) . . ?
Se1 C1 3.270(11) . . ?
Se1 C2a' 3.47(2) . . ?
Se1 C1' 3.090(14) . . ?
Se1 C2b 3.49(2) . . ?
Se1 N1 3.455(8) . . ?
Se1 N1' 3.339(8) . . ?
Se1 C12 2.877(10) . . ?
Se1 C16 2.865(10) . . ?
Se1 H12 2.9436(14) . . ?
Se1 H16 2.922(2) . . ?
Se1 H1B 2.9660(16) . . ?
Se1 H2a'B 2.8451(14) . . ?
Se1 H1'B 2.9648(15) . . ?
Se1 H1bB 3.1686(18) . . ?
Se1 H2bB 3.0843(15) . . ?
Se1 H1b'B 2.7678(15) . . ?
Se1' C1 3.191(12) . . ?
Se1' C2a 3.49(2) . . ?
Se1' C1' 3.184(15) . . ?
Se1' C2b' 3.47(3) . . ?
Se1' N1 3.387(9) . . ?
Se1' N1' 3.367(9) . . ?
Se1' C12' 2.879(14) . . ?
Se1' C16' 2.865(12) . . ?
Se1' H5 3.1306(17) . 4_455 ?
Se1' H5' 3.0403(16) . 4_455 ?
Se1' H12' 2.951(2) . . ?
Se1' H16' 2.928(2) . . ?
Se1' H1A 3.092(2) . . ?
Se1' H2aA 2.9285(17) . . ?
Se1' H1'A 2.804(2) . . ?
Se1' H1bA 2.850(2) . . ?
Se1' H2b'A 3.0849(17) . . ?
Se1' H1b'A 2.998(2) . . ?
C1 C2a' 2.47(2) . . ?
C1 C1' 2.735(17) . . ?
C1 C2b' 2.23(4) . . ?
C1 H2aA 2.170(11) . . ?
C1 H2aB 2.185(11) . . ?
C1 H2a'B 2.624(12) . . ?
C1 H2bA 1.947(12) . . ?
C1 H2bB 1.951(12) . . ?
C1 H2b'A 2.432(11) . . ?
C2a C1' 2.31(3) . . ?
C2a H1A 2.15(2) . . ?
C2a H1B 2.13(2) . . ?
C2a H2a'A 2.09(2) . . ?
C2a H2a'B 2.04(2) . . ?
C2a H1'A 2.56(2) . . ?
C2a H1bA 1.81(2) . . ?
C2a H1bB 2.40(2) . . ?
C2a H2bB 1.71(2) . . ?
C2a H2b'B 1.63(2) . . ?
C2a' H2aA 1.95(2) . . ?
C2a' H2aB 1.96(2) . . ?
C2a' H1'A 1.99(2) . . ?
C2a' H1'B 2.07(2) . . ?
C2a' H2bA 2.21(2) . . ?
C2a' H2bB 1.71(2) . . ?
C2a' H2b'A 1.64(2) . . ?
C2a' H1b'A 2.20(2) . . ?
C2a' H1b'B 1.73(2) . . ?
C1' C2b 2.56(3) . . ?
C1' H2aA 2.430(13) . . ?
C1' H2a'A 2.023(14) . . ?
C1' H2a'B 2.009(15) . . ?
C1' H2b'A 2.127(13) . . ?
C1' H2b'B 2.125(14) . . ?
C2b H1A 2.10(3) . . ?
C2b H2aA 1.89(3) . . ?
C2b H2a'A 2.32(3) . . ?
C2b H2a'B 1.67(3) . . ?
C2b H1bA 1.93(3) . . ?
C2b H1bB 1.87(3) . . ?
C2b H2b'A 1.97(3) . . ?
C2b H2b'B 1.96(3) . . ?
C2b' H2aB 1.59(4) . . ?
C2b' H2a'B 1.77(3) . . ?
C2b' H1'A 1.82(3) . . ?
C2b' H1'B 2.47(3) . . ?
C2b' H1bA 2.53(4) . . ?
C2b' H2bA 1.96(4) . . ?
C2b' H2bB 2.04(3) . . ?
C2b' H1b'A 2.16(3) . . ?
C2b' H1b'B 2.24(3) . . ?
N1 C3 2.395(15) . . ?
N1 C4 2.752(17) . . ?
N1 C5 2.401(15) . . ?
N1 N1' 2.682(11) . . ?
N1 C6' 2.407(14) . . ?
N1 H2 1.937(8) . . ?
C2 C4 2.372(18) . . ?
C2 C5 2.718(18) . . ?
C2 C6 2.307(16) . . ?
C2 H3 2.085(12) . . ?
C3 C5 2.395(19) . . ?
C3 C6 2.773(16) . . ?
C3 H2 2.051(14) . . ?
C3 H4 2.073(14) . . ?
C4 C6 2.406(19) . . ?
C4 H3 2.125(15) . . ?
C4 H5 2.058(15) . . ?
C5 C6' 2.515(18) . . ?
C5 H4 2.003(14) . . ?
C6 N1' 2.365(13) . . ?
C6 C5' 2.528(17) . . ?
C6 H5 2.097(9) . . ?
N1' C3' 2.372(15) . . ?
N1' C4' 2.746(17) . . ?
N1' C5' 2.367(15) . . ?
N1' H2' 1.990(8) . . ?
C2' C4' 2.335(19) . . ?
C2' C5' 2.678(17) . . ?
C2' C6' 2.317(16) . . ?
C2' H3' 2.032(11) . . ?
C3' C5' 2.336(18) . . ?
C3' C6' 2.732(17) . . ?
C3' H2' 2.030(12) . . ?
C3' H4' 2.033(12) . . ?
C4' C6' 2.400(19) . . ?
C4' H3' 2.024(14) . . ?
C4' H5' 2.039(14) . . ?
C5' H5 2.695(13) . . ?
C5' H4' 2.034(13) . . ?
C6' H5 2.692(12) . . ?
C6' H5' 2.062(11) . . ?
C11 C13 2.418(13) . . ?
C11 C14 2.762(15) . . ?
C11 C15 2.386(16) . . ?
C11 H12 2.060(10) . . ?
C11 H16 2.013(11) . . ?
C12 C14 2.401(18) . . ?
C12 C15 2.760(18) . . ?
C12 C16 2.361(16) . . ?
C12 H13 2.091(10) . . ?
C13 C15 2.36(2) . . ?
C13 C16 2.726(17) . . ?
C13 H12 2.102(13) . . ?
C13 H14 2.042(14) . . ?
C14 C16 2.363(16) . . ?
C14 H13 1.995(16) . . ?
C14 H15 2.042(15) . . ?
C15 H14 2.047(13) . . ?
C15 H16 2.053(12) . . ?
C16 H15 2.042(10) . . ?
C11' C13' 2.395(18) . . ?
C11' C14' 2.742(15) . . ?
C11' C15' 2.359(17) . . ?
C11' H12' 2.051(11) . . ?
C11' H16' 2.041(11) . . ?
C12' C14' 2.38(2) . . ?
C12' C15' 2.73(2) . . ?
C12' C16' 2.378(18) . . ?
C12' H13' 2.054(14) . . ?
C13' C15' 2.37(2) . . ?
C13' C16' 2.76(2) . . ?
C13' H12' 2.079(16) . . ?
C13' H14' 2.042(16) . . ?
C14' C16' 2.386(19) . . ?
C14' H13' 2.029(18) . . ?
C14' H15' 2.031(18) . . ?
C15' H14' 2.041(14) . . ?
C15' H16' 2.049(14) . . ?
C16' H15' 2.038(12) . . ?
H2 H3 2.3725(8) . . ?
H4 H5 2.3327(17) . . ?
H5 H5' 2.1206(15) . . ?
H2' H3' 2.3217(8) . . ?
H3' H4' 2.3607(7) . . ?
H4' H5' 2.3290(17) . . ?
H4' H1B 2.2557(10) . 3_544 ?
H12 H13' 2.3682(11) . 3_554 ?
H13 H14 2.3046(16) . . ?
H14 H15 2.3579(9) . . ?
H15 H16 2.3430(8) . . ?
H12' H13' 2.3809(9) . . ?
H12' H2a'A 2.3893(16) . 2_565 ?
H13' H14' 2.3495(12) . . ?
H14' H15' 2.3262(14) . . ?
H15' H16' 2.3583(9) . . ?
H1A H1B 1.5514(7) . . ?
H1A H1bB 1.2494(5) . . ?
H1A H2bA 2.3207(9) . . ?
H1A H1b'A 2.2848(13) . 2_565 ?
H1B H1bA 1.7352(7) . . ?
H1B H2bA 2.0269(8) . . ?
H1B H2bB 1.6181(7) . . ?
H2aA H2aB 1.5514(8) . . ?
H2aA H1'A 2.2781(12) . . ?
H2aA H1bA 2.0016(9) . . ?
H2aA H2bA 1.9655(9) . . ?
H2aA H2b'B 1.9364(9) . . ?
H2aB H2a'A 2.3595(17) . . ?
H2aB H1bA 2.2736(8) . . ?
H2aB H2bB 1.8210(6) . . ?
H2aB H2b'A 1.6892(8) . . ?
H2aB H2b'B 1.8362(13) . . ?
H2a'A H2a'B 1.5513(5) . . ?
H2a'A H1'A 2.2703(12) . . ?
H2a'A H1'B 2.3651(7) . . ?
H2a'A H2bB 2.3795(13) . . ?
H2a'A H2b'A 1.9762(9) . . ?
H2a'A H1b'B 2.0573(7) . . ?
H2a'B H1'B 2.2848(10) . . ?
H2a'B H2bB 1.2424(9) . . ?
H2a'B H2b'B 1.6349(6) . . ?
H2a'B H1b'B 1.8276(8) . . ?
H1'A H1'B 1.5513(5) . . ?
H1'A H2b'A 1.9310(9) . . ?
H1'A H2b'B 2.3149(10) . . ?
H1'A H1b'B 1.7223(6) . . ?
H1'B H1b'A 1.2815(5) . . ?
H1bA H1bB 1.5514(5) . . ?
H1bA H2bA 2.1181(10) . . ?
H1bB H2bA 2.3330(8) . . ?
H1bB H2bB 2.1270(9) . . ?
H2bA H2bB 1.5513(5) . . ?
H2bA H2b'A 2.1575(10) . . ?
H2bA H2b'B 2.2489(17) . . ?
H2bB H2b'B 2.1724(9) . . ?
H2b'A H2b'B 1.5512(7) . . ?
H2b'A H1b'A 2.3436(11) . . ?
H2b'B H1b'B 2.3596(8) . . ?
H1b'A H1b'B 1.5513(7) . . ?

loop_
_geom_torsion_atom_site_label_1
_geom_torsion_atom_site_label_2
_geom_torsion_atom_site_label_3
_geom_torsion_atom_site_label_4
_geom_torsion
_geom_torsion_site_symmetry_1
_geom_torsion_site_symmetry_2
_geom_torsion_site_symmetry_3
_geom_torsion_site_symmetry_4
_geom_torsion_publ_flag
? ? ? ? ? ? ? ? ? ?

loop_
_reflns_scale_group_code
_reflns_scale_meas_F
? 1.2612
